data_2235209
loop_
_publ_author_name
'Yang, Haiyan'
'Li, Yinghua'

_publ_section_title
;
 Bis{1-[(1<i>H</i>-benzotriazol-1-yl)methyl]-2-methyl-1<i>H</i>-imdazole-\k<i>N</i>^3^}dichloridozinc
;
_journal_coeditor_code RK2337
_journal_issue 6
_journal_name_full 'Acta Crystallographica Section E'
_journal_page_first m819
_journal_paper_doi 10.1107/S1600536812022313
_journal_volume 68
_journal_year 2012
_chemical_formula_iupac '[Zn Cl2 (C11 H11 N5)2]'
_chemical_formula_moiety 'C22 H22 Cl2 N10 Zn'
_chemical_formula_sum 'C22 H22 Cl2 N10 Zn'
_chemical_formula_weight 562.79
_chemical_name_systematic
;
Bis{1-[(1<i>H</i>-benzotriazol-1-yl)methyl]-2-methyl-1<i>H</i>-imdazole-
\k<i>N</i>^3^}dichloridozinc
;
_space_group_IT_number 2
_symmetry_cell_setting triclinic
_symmetry_space_group_name_Hall '-P 1'
_symmetry_space_group_name_H-M 'P -1'
_atom_sites_solution_hydrogens geom
_atom_sites_solution_primary direct
_atom_sites_solution_secondary difmap
_audit_creation_method SHELXL97
_cell_angle_alpha 65.52(3)
_cell_angle_beta 79.47(3)
_cell_angle_gamma 84.02(3)
_cell_formula_units_Z 2
_cell_length_a 8.1625(16)
_cell_length_b 12.692(3)
_cell_length_c 13.290(3)
_cell_measurement_reflns_used 3518
_cell_measurement_temperature 295(2)
_cell_measurement_theta_max 26.0108
_cell_measurement_theta_min 2.5391
_cell_volume 1231.3(6)
_computing_cell_refinement '<i>CrystalClear</i> (Rigaku/MSC, 2006)'
_computing_data_collection '<i>CrystalClear</i> (Rigaku/MSC, 2006)'
_computing_data_reduction '<i>CrystalClear</i> (Rigaku/MSC, 2006)'
_computing_molecular_graphics '<i>SHELXTL</i> (Sheldrick, 2008)'
_computing_publication_material '<i>SHELXTL</i> (Sheldrick, 2008)'
_computing_structure_refinement '<i>SHELXL97</i> (Sheldrick, 2008)'
_computing_structure_solution '<i>SHELXS97</i> (Sheldrick, 2008)'
_diffrn_ambient_temperature 295(2)
_diffrn_detector_area_resol_mean 28.5714
_diffrn_measured_fraction_theta_full 0.991
_diffrn_measured_fraction_theta_max 0.991
_diffrn_measurement_device_type 'Rigaku Saturn CCD'
_diffrn_measurement_method '\w scans'
_diffrn_radiation_monochromator graphite
_diffrn_radiation_source 'fine-focus sealed tube'
_diffrn_radiation_type MoK\a
_diffrn_radiation_wavelength 0.71073
_diffrn_reflns_av_R_equivalents 0.0199
_diffrn_reflns_av_sigmaI/netI 0.0285
_diffrn_reflns_limit_h_max 9
_diffrn_reflns_limit_h_min -9
_diffrn_reflns_limit_k_max 15
_diffrn_reflns_limit_k_min -15
_diffrn_reflns_limit_l_max 15
_diffrn_reflns_limit_l_min -15
_diffrn_reflns_number 9045
_diffrn_reflns_theta_full 25.00
_diffrn_reflns_theta_max 25.00
_diffrn_reflns_theta_min 2.54
_exptl_absorpt_coefficient_mu 1.247
_exptl_absorpt_correction_T_max 0.8067
_exptl_absorpt_correction_T_min 0.7797
_exptl_absorpt_correction_type numerical
_exptl_absorpt_process_details '(<i>REQAB</i>; Jacobson, 1998)'
_exptl_crystal_colour ColoUrless
_exptl_crystal_density_diffrn 1.518
_exptl_crystal_density_method 'not measured'
_exptl_crystal_description Block
_exptl_crystal_F_000 576
_exptl_crystal_size_max 0.21
_exptl_crystal_size_mid 0.20
_exptl_crystal_size_min 0.18
_refine_diff_density_max 0.250
_refine_diff_density_min -0.206
_refine_ls_extinction_coef 0.0016(4)
_refine_ls_extinction_method '<i>SHELXL97</i> (Sheldrick, 2008)'
_refine_ls_goodness_of_fit_ref 1.021
_refine_ls_hydrogen_treatment constr
_refine_ls_matrix_type full
_refine_ls_number_parameters 318
_refine_ls_number_reflns 4291
_refine_ls_number_restraints 0
_refine_ls_restrained_S_all 1.021
_refine_ls_R_factor_all 0.0376
_refine_ls_R_factor_gt 0.0330
_refine_ls_shift/su_max 0.001
_refine_ls_shift/su_mean 0.000
_refine_ls_structure_factor_coef Fsqd
_refine_ls_weighting_details 'calc w=1/[\s^2^(Fo^2^)+(0.0395P)^2^+0.5500P] where P=(Fo^2^+2Fc^2^)/3'
_refine_ls_weighting_scheme calc
_refine_ls_wR_factor_gt 0.0761
_refine_ls_wR_factor_ref 0.0790
_reflns_number_gt 3870
_reflns_number_total 4291
_reflns_threshold_expression I>2\s(I)
_cod_data_source_file rk2337.cif
_cod_data_source_block I
_cod_database_code 2235209
_cod_database_fobs_code 2235209

loop_
_symmetry_equiv_pos_as_xyz
'x, y, z'
'-x, -y, -z'

loop_
_atom_site_type_symbol
_atom_site_label
_atom_site_fract_x
_atom_site_fract_y
_atom_site_fract_z
_atom_site_U_iso_or_equiv
_atom_site_adp_type
_atom_site_calc_flag
_atom_site_refinement_flags
_atom_site_occupancy
_atom_site_symmetry_multiplicity
Zn Zn1 0.26096(3) 0.74531(2) 0.46846(2) 0.03355(10) Uani d . 1 1
C C1 -0.0640(4) 0.7685(2) 0.6732(2) 0.0512(7) Uani d . 1 1
H H1A -0.0589 0.7233 0.6299 0.077 Uiso calc R 1 1
H H1B -0.1713 0.8072 0.6750 0.077 Uiso calc R 1 1
H H1C -0.0469 0.7186 0.7481 0.077 Uiso calc R 1 1
C C2 0.6003(3) 0.3826(2) 0.7613(2) 0.0409(6) Uani d . 1 1
H H2A 0.5611 0.3045 0.8044 0.049 Uiso calc R 1 1
H H2B 0.6908 0.3796 0.7039 0.049 Uiso calc R 1 1
C C3 0.5257(4) 0.2904(3) 1.1385(2) 0.0641(8) Uani d . 1 1
H H3 0.4495 0.2423 1.1963 0.077 Uiso calc R 1 1
C C4 0.1027(4) 0.8220(3) 1.1020(2) 0.0606(9) Uani d . 1 1
H H4 0.0662 0.7702 1.1748 0.073 Uiso calc R 1 1
C C5 0.6498(4) 0.3382(3) 1.1651(2) 0.0613(8) Uani d . 1 1
H H5 0.6543 0.3204 1.2399 0.074 Uiso calc R 1 1
C C6 0.7635(4) 0.4097(3) 1.0851(2) 0.0531(7) Uani d . 1 1
H H6 0.8446 0.4423 1.1032 0.064 Uiso calc R 1 1
C C7 0.2358(5) 0.8891(3) 1.0776(3) 0.0692(10) Uani d . 1 1
H H7 0.2905 0.8839 1.1351 0.083 Uiso calc R 1 1
C C8 0.6422(3) 0.6102(3) 0.5543(2) 0.0539(7) Uani d . 1 1
H H8A 0.6301 0.6618 0.4789 0.081 Uiso calc R 1 1
H H8B 0.7257 0.5513 0.5533 0.081 Uiso calc R 1 1
H H8C 0.6753 0.6530 0.5919 0.081 Uiso calc R 1 1
C C9 0.2172(3) 0.9801(2) 0.8796(2) 0.0505(7) Uani d . 1 1
H H9 0.2551 1.0317 0.8070 0.061 Uiso calc R 1 1
C C10 0.2928(4) 0.9661(3) 0.9675(3) 0.0662(9) Uani d . 1 1
H H10 0.3859 1.0092 0.9543 0.079 Uiso calc R 1 1
C C11 0.2104(3) 1.0085(2) 0.5854(2) 0.0475(6) Uani d . 1 1
H H11 0.2452 1.0755 0.5865 0.057 Uiso calc R 1 1
C C12 0.5123(3) 0.3121(2) 1.0295(2) 0.0499(7) Uani d . 1 1
H H12 0.4294 0.2806 1.0118 0.060 Uiso calc R 1 1
C C13 0.0228(3) 0.8343(2) 1.0126(2) 0.0423(6) Uani d . 1 1
C C14 0.2853(3) 0.9530(2) 0.5215(2) 0.0449(6) Uani d . 1 1
H H14 0.3822 0.9758 0.4698 0.054 Uiso calc R 1 1
C C15 0.7536(3) 0.4324(2) 0.9738(2) 0.0399(6) Uani d . 1 1
C C16 0.2988(3) 0.4307(2) 0.7382(2) 0.0424(6) Uani d . 1 1
H H16 0.2515 0.3673 0.7993 0.051 Uiso calc R 1 1
C C17 0.0800(3) 0.9127(2) 0.90483(19) 0.0361(5) Uani d . 1 1
C C18 0.0675(3) 0.85568(19) 0.62160(18) 0.0337(5) Uani d . 1 1
C C19 -0.0489(3) 0.9778(2) 0.72795(19) 0.0390(6) Uani d . 1 1
H H19A -0.0363 1.0582 0.7134 0.047 Uiso calc R 1 1
H H19B -0.1604 0.9702 0.7164 0.047 Uiso calc R 1 1
C C20 0.6307(3) 0.38376(19) 0.94853(19) 0.0336(5) Uani d . 1 1
C C21 0.2188(3) 0.5156(2) 0.6632(2) 0.0413(6) Uani d . 1 1
H H21 0.1043 0.5207 0.6632 0.050 Uiso calc R 1 1
C C22 0.4817(3) 0.5555(2) 0.61400(18) 0.0337(5) Uani d . 1 1
Cl Cl1 0.45953(8) 0.83942(6) 0.32652(5) 0.04840(17) Uani d . 1 1
Cl Cl2 0.03843(8) 0.70774(5) 0.41322(5) 0.04285(16) Uani d . 1 1
N N1 -0.1179(3) 0.78472(19) 1.01042(18) 0.0547(6) Uani d . 1 1
N N2 0.8546(3) 0.4955(2) 0.87684(19) 0.0533(6) Uani d . 1 1
N N3 -0.1494(3) 0.82872(19) 0.90881(18) 0.0495(6) Uani d . 1 1
N N4 0.8026(3) 0.48747(19) 0.79389(18) 0.0489(6) Uani d . 1 1
N N5 -0.0311(2) 0.90653(16) 0.84270(15) 0.0354(4) Uani d . 1 1
N N6 0.3321(2) 0.59458(16) 0.58550(15) 0.0348(4) Uani d . 1 1
N N7 0.0725(2) 0.94689(16) 0.64867(15) 0.0350(4) Uani d . 1 1
N N8 0.6644(2) 0.42128(16) 0.83454(16) 0.0364(4) Uani d . 1 1
N N9 0.4650(2) 0.45578(16) 0.70724(15) 0.0347(4) Uani d . 1 1
N N10 0.1957(2) 0.85662(16) 0.54477(15) 0.0355(4) Uani d . 1 1

loop_
_atom_site_aniso_label
_atom_site_aniso_U_11
_atom_site_aniso_U_22
_atom_site_aniso_U_33
_atom_site_aniso_U_12
_atom_site_aniso_U_13
_atom_site_aniso_U_23
Zn1 0.03514(17) 0.03640(16) 0.02612(15) -0.00623(11) -0.00370(11) -0.00895(11)
C1 0.0563(18) 0.0530(16) 0.0458(15) -0.0214(13) 0.0089(13) -0.0238(13)
C2 0.0439(15) 0.0411(13) 0.0426(14) 0.0049(11) -0.0164(12) -0.0192(11)
C3 0.059(2) 0.077(2) 0.0445(17) -0.0119(16) 0.0098(15) -0.0178(16)
C4 0.085(2) 0.0578(18) 0.0370(15) 0.0294(17) -0.0215(16) -0.0194(14)
C5 0.065(2) 0.083(2) 0.0399(16) 0.0015(17) -0.0088(15) -0.0293(16)
C6 0.0531(18) 0.0654(18) 0.0510(16) -0.0007(14) -0.0160(14) -0.0306(15)
C7 0.078(2) 0.082(2) 0.075(2) 0.043(2) -0.050(2) -0.053(2)
C8 0.0376(15) 0.0638(18) 0.0451(15) -0.0141(13) -0.0039(12) -0.0053(13)
C9 0.0418(15) 0.0581(17) 0.0529(16) -0.0030(13) -0.0104(13) -0.0222(14)
C10 0.0482(18) 0.082(2) 0.087(3) 0.0086(16) -0.0295(18) -0.047(2)
C11 0.0572(17) 0.0461(15) 0.0410(14) -0.0214(13) 0.0012(13) -0.0186(12)
C12 0.0381(15) 0.0631(17) 0.0495(16) -0.0100(13) -0.0024(13) -0.0237(14)
C13 0.0550(17) 0.0365(13) 0.0316(13) 0.0073(12) -0.0056(12) -0.0125(11)
C14 0.0412(15) 0.0540(16) 0.0412(14) -0.0205(12) 0.0042(12) -0.0209(12)
C15 0.0368(14) 0.0440(14) 0.0427(14) -0.0005(11) -0.0105(11) -0.0196(11)
C16 0.0402(15) 0.0434(14) 0.0347(13) -0.0129(11) -0.0036(11) -0.0053(11)
C17 0.0384(14) 0.0367(13) 0.0330(12) 0.0015(10) -0.0064(11) -0.0143(10)
C18 0.0385(14) 0.0339(12) 0.0277(12) -0.0056(10) -0.0062(11) -0.0102(10)
C19 0.0469(15) 0.0379(13) 0.0315(12) 0.0023(11) -0.0077(11) -0.0135(10)
C20 0.0304(12) 0.0365(12) 0.0338(12) 0.0024(10) -0.0063(10) -0.0144(10)
C21 0.0297(13) 0.0474(14) 0.0388(14) -0.0090(11) -0.0015(11) -0.0094(11)
C22 0.0332(13) 0.0389(13) 0.0284(11) -0.0043(10) -0.0040(10) -0.0127(10)
Cl1 0.0465(4) 0.0581(4) 0.0330(3) -0.0189(3) 0.0043(3) -0.0112(3)
Cl2 0.0389(3) 0.0525(4) 0.0368(3) -0.0112(3) -0.0077(3) -0.0147(3)
N1 0.0725(17) 0.0467(13) 0.0350(12) -0.0167(12) 0.0062(11) -0.0091(10)
N2 0.0482(14) 0.0619(15) 0.0474(13) -0.0193(11) -0.0101(11) -0.0148(12)
N3 0.0565(14) 0.0484(12) 0.0400(12) -0.0222(11) 0.0037(11) -0.0141(10)
N4 0.0472(13) 0.0543(13) 0.0394(12) -0.0158(11) -0.0071(10) -0.0096(10)
N5 0.0417(12) 0.0358(10) 0.0270(10) -0.0091(9) -0.0025(9) -0.0102(8)
N6 0.0319(11) 0.0385(11) 0.0296(10) -0.0057(8) -0.0031(9) -0.0089(8)
N7 0.0415(12) 0.0348(10) 0.0263(9) -0.0062(9) -0.0036(9) -0.0093(8)
N8 0.0340(11) 0.0387(11) 0.0365(11) -0.0030(9) -0.0090(9) -0.0133(9)
N9 0.0363(11) 0.0347(10) 0.0320(10) -0.0029(8) -0.0087(9) -0.0106(8)
N10 0.0364(11) 0.0398(11) 0.0309(10) -0.0097(8) -0.0014(9) -0.0145(9)

loop_
_atom_type_symbol
_atom_type_description
_atom_type_scat_dispersion_real
_atom_type_scat_dispersion_imag
_atom_type_scat_source
C C 0.0033 0.0016 'International Tables Vol C Tables 4.2.6.8 and 6.1.1.4'
H H 0.0000 0.0000 'International Tables Vol C Tables 4.2.6.8 and 6.1.1.4'
N N 0.0061 0.0033 'International Tables Vol C Tables 4.2.6.8 and 6.1.1.4'
Cl Cl 0.1484 0.1585 'International Tables Vol C Tables 4.2.6.8 and 6.1.1.4'
Zn Zn 0.2839 1.4301 'International Tables Vol C Tables 4.2.6.8 and 6.1.1.4'

loop_
_geom_angle_atom_site_label_1
_geom_angle_atom_site_label_2
_geom_angle_atom_site_label_3
_geom_angle
N6 Zn1 N10 106.75(8)
N6 Zn1 Cl2 106.36(6)
N10 Zn1 Cl2 110.35(6)
N6 Zn1 Cl1 116.35(6)
N10 Zn1 Cl1 103.11(6)
Cl2 Zn1 Cl1 113.66(3)
C18 C1 H1A 109.5
C18 C1 H1B 109.5
H1A C1 H1B 109.5
C18 C1 H1C 109.5
H1A C1 H1C 109.5
H1B C1 H1C 109.5
N8 C2 N9 114.16(19)
N8 C2 H2A 108.7
N9 C2 H2A 108.7
N8 C2 H2B 108.7
N9 C2 H2B 108.7
H2A C2 H2B 107.6
C12 C3 C5 122.4(3)
C12 C3 H3 118.8
C5 C3 H3 118.8
C7 C4 C13 117.1(3)
C7 C4 H4 121.5
C13 C4 H4 121.5
C6 C5 C3 121.8(3)
C6 C5 H5 119.1
C3 C5 H5 119.1
C5 C6 C15 117.0(3)
C5 C6 H6 121.5
C15 C6 H6 121.5
C4 C7 C10 121.6(3)
C4 C7 H7 119.2
C10 C7 H7 119.2
C22 C8 H8A 109.5
C22 C8 H8B 109.5
H8A C8 H8B 109.5
C22 C8 H8C 109.5
H8A C8 H8C 109.5
H8B C8 H8C 109.5
C10 C9 C17 115.8(3)
C10 C9 H9 122.1
C17 C9 H9 122.1
C9 C10 C7 122.5(3)
C9 C10 H10 118.7
C7 C10 H10 118.7
C14 C11 N7 106.4(2)
C14 C11 H11 126.8
N7 C11 H11 126.8
C20 C12 C3 115.4(3)
C20 C12 H12 122.3
C3 C12 H12 122.3
N1 C13 C17 108.6(2)
N1 C13 C4 131.1(3)
C17 C13 C4 120.2(3)
C11 C14 N10 109.3(2)
C11 C14 H14 125.4
N10 C14 H14 125.4
N2 C15 C20 109.1(2)
N2 C15 C6 130.3(2)
C20 C15 C6 120.6(2)
C21 C16 N9 106.3(2)
C21 C16 H16 126.9
N9 C16 H16 126.9
N5 C17 C13 104.0(2)
N5 C17 C9 133.1(2)
C13 C17 C9 122.8(2)
N10 C18 N7 110.1(2)
N10 C18 C1 126.2(2)
N7 C18 C1 123.7(2)
N5 C19 N7 112.75(19)
N5 C19 H19A 109.0
N7 C19 H19A 109.0
N5 C19 H19B 109.0
N7 C19 H19B 109.0
H19A C19 H19B 107.8
N8 C20 C12 133.3(2)
N8 C20 C15 103.8(2)
C12 C20 C15 122.8(2)
C16 C21 N6 109.7(2)
C16 C21 H21 125.2
N6 C21 H21 125.2
N6 C22 N9 109.2(2)
N6 C22 C8 126.3(2)
N9 C22 C8 124.6(2)
N3 N1 C13 108.5(2)
N4 N2 C15 108.6(2)
N1 N3 N5 108.8(2)
N2 N4 N8 108.6(2)
C17 N5 N3 110.18(19)
C17 N5 C19 129.7(2)
N3 N5 C19 119.62(19)
C22 N6 C21 106.54(19)
C22 N6 Zn1 130.58(16)
C21 N6 Zn1 122.47(15)
C18 N7 C11 107.9(2)
C18 N7 C19 126.8(2)
C11 N7 C19 125.3(2)
N4 N8 C20 109.87(19)
N4 N8 C2 118.9(2)
C20 N8 C2 129.8(2)
C22 N9 C16 108.33(19)
C22 N9 C2 126.1(2)
C16 N9 C2 125.4(2)
C18 N10 C14 106.4(2)
C18 N10 Zn1 129.92(16)
C14 N10 Zn1 123.69(17)

loop_
_geom_bond_atom_site_label_1
_geom_bond_atom_site_label_2
_geom_bond_distance
Zn1 N6 2.012(2)
Zn1 N10 2.035(2)
Zn1 Cl2 2.2413(8)
Zn1 Cl1 2.2431(12)
C1 C18 1.482(3)
C1 H1A 0.9600
C1 H1B 0.9600
C1 H1C 0.9600
C2 N8 1.449(3)
C2 N9 1.457(3)
C2 H2A 0.9700
C2 H2B 0.9700
C3 C12 1.381(4)
C3 C5 1.399(4)
C3 H3 0.9300
C4 C7 1.358(5)
C4 C13 1.404(4)
C4 H4 0.9300
C5 C6 1.353(4)
C5 H5 0.9300
C6 C15 1.401(4)
C6 H6 0.9300
C7 C10 1.405(5)
C7 H7 0.9300
C8 C22 1.477(3)
C8 H8A 0.9600
C8 H8B 0.9600
C8 H8C 0.9600
C9 C10 1.359(4)
C9 C17 1.387(4)
C9 H9 0.9300
C10 H10 0.9300
C11 C14 1.345(4)
C11 N7 1.370(3)
C11 H11 0.9300
C12 C20 1.383(4)
C12 H12 0.9300
C13 N1 1.376(3)
C13 C17 1.390(3)
C14 N10 1.385(3)
C14 H14 0.9300
C15 N2 1.370(3)
C15 C20 1.388(3)
C16 C21 1.335(3)
C16 N9 1.374(3)
C16 H16 0.9300
C17 N5 1.361(3)
C18 N10 1.319(3)
C18 N7 1.353(3)
C19 N5 1.441(3)
C19 N7 1.458(3)
C19 H19A 0.9700
C19 H19B 0.9700
C20 N8 1.369(3)
C21 N6 1.383(3)
C21 H21 0.9300
C22 N6 1.329(3)
C22 N9 1.353(3)
N1 N3 1.294(3)
N2 N4 1.296(3)
N3 N5 1.360(3)
N4 N8 1.367(3)

loop_
_geom_torsion_atom_site_label_1
_geom_torsion_atom_site_label_2
_geom_torsion_atom_site_label_3
_geom_torsion_atom_site_label_4
_geom_torsion
C12 C3 C5 C6 0.6(5)
C3 C5 C6 C15 -1.1(4)
C13 C4 C7 C10 -1.0(4)
C17 C9 C10 C7 -0.5(4)
C4 C7 C10 C9 1.4(5)
C5 C3 C12 C20 0.4(4)
C7 C4 C13 N1 -176.0(3)
C7 C4 C13 C17 -0.1(4)
N7 C11 C14 N10 -0.3(3)
C5 C6 C15 N2 -176.4(3)
C5 C6 C15 C20 0.7(4)
N1 C13 C17 N5 0.3(3)
C4 C13 C17 N5 -176.4(2)
N1 C13 C17 C9 177.8(2)
C4 C13 C17 C9 1.0(4)
C10 C9 C17 N5 175.9(3)
C10 C9 C17 C13 -0.7(4)
C3 C12 C20 N8 176.7(3)
C3 C12 C20 C15 -0.8(4)
N2 C15 C20 N8 -0.1(3)
C6 C15 C20 N8 -177.8(2)
N2 C15 C20 C12 178.0(2)
C6 C15 C20 C12 0.3(4)
N9 C16 C21 N6 -0.4(3)
C17 C13 N1 N3 -0.5(3)
C4 C13 N1 N3 175.8(3)
C20 C15 N2 N4 -0.8(3)
C6 C15 N2 N4 176.5(3)
C13 N1 N3 N5 0.5(3)
C15 N2 N4 N8 1.4(3)
C13 C17 N5 N3 0.0(3)
C9 C17 N5 N3 -177.1(3)
C13 C17 N5 C19 171.4(2)
C9 C17 N5 C19 -5.7(4)
N1 N3 N5 C17 -0.3(3)
N1 N3 N5 C19 -172.7(2)
N7 C19 N5 C17 79.1(3)
N7 C19 N5 N3 -110.1(2)
N9 C22 N6 C21 -0.6(3)
C8 C22 N6 C21 178.9(2)
N9 C22 N6 Zn1 171.97(15)
C8 C22 N6 Zn1 -8.5(4)
C16 C21 N6 C22 0.7(3)
C16 C21 N6 Zn1 -172.67(17)
N10 Zn1 N6 C22 -91.4(2)
Cl2 Zn1 N6 C22 150.73(19)
Cl1 Zn1 N6 C22 23.0(2)
N10 Zn1 N6 C21 80.14(19)
Cl2 Zn1 N6 C21 -37.69(19)
Cl1 Zn1 N6 C21 -165.44(16)
N10 C18 N7 C11 0.2(3)
C1 C18 N7 C11 179.7(2)
N10 C18 N7 C19 178.32(19)
C1 C18 N7 C19 -2.1(4)
C14 C11 N7 C18 0.1(3)
C14 C11 N7 C19 -178.1(2)
N5 C19 N7 C18 77.5(3)
N5 C19 N7 C11 -104.7(3)
N2 N4 N8 C20 -1.5(3)
N2 N4 N8 C2 -169.2(2)
C12 C20 N8 N4 -176.8(3)
C15 C20 N8 N4 1.0(3)
C12 C20 N8 C2 -10.9(4)
C15 C20 N8 C2 166.9(2)
N9 C2 N8 N4 -96.1(3)
N9 C2 N8 C20 99.1(3)
N6 C22 N9 C16 0.4(3)
C8 C22 N9 C16 -179.2(2)
N6 C22 N9 C2 176.3(2)
C8 C22 N9 C2 -3.3(4)
C21 C16 N9 C22 0.1(3)
C21 C16 N9 C2 -175.9(2)
N8 C2 N9 C22 82.1(3)
N8 C2 N9 C16 -102.7(3)
N7 C18 N10 C14 -0.4(3)
C1 C18 N10 C14 -179.9(2)
N7 C18 N10 Zn1 -179.89(14)
C1 C18 N10 Zn1 0.6(3)
C11 C14 N10 C18 0.4(3)
C11 C14 N10 Zn1 179.98(17)
N6 Zn1 N10 C18 -69.1(2)
Cl2 Zn1 N10 C18 46.1(2)
Cl1 Zn1 N10 C18 167.84(18)
N6 Zn1 N10 C14 111.50(19)
Cl2 Zn1 N10 C14 -133.32(18)
Cl1 Zn1 N10 C14 -11.60(19)
